data_4331961
loop_
_publ_author_name
'Gonz\'alez Mantero, D\'eborah'
'Neels, Antonia'
'Stoeckli-Evans, Helen'

_publ_section_title
;
 Novel 3D, 2D, and 0D First-Row Coordination Compounds with
 4,4&#x2018;-Bipyridine-N,N&#x2018;-dioxide Incorporating
 Sulfur-Containing Anions
;
_journal_issue 8
_journal_name_full 'Inorganic Chemistry'
_journal_page_first 3287
_journal_page_last 3294
_journal_paper_doi 10.1021/ic051934x
_journal_volume 45
_journal_year 2006
_chemical_formula_moiety 'C20 H18 Cu N4 O5, 2(O3 S), H2 O'
_chemical_formula_sum 'C20 H20 Cu N4 O12 S2'
_chemical_formula_weight 636.06
_chemical_name_systematic
; 
 ? 
;
_space_group_IT_number 13
_symmetry_cell_setting monoclinic
_symmetry_space_group_name_Hall '-P 2yac'
_symmetry_space_group_name_H-M 'P 1 2/n 1'
_atom_sites_solution_hydrogens geom
_atom_sites_solution_primary direct
_atom_sites_solution_secondary difmap
_audit_creation_method SHELXL-97
_cell_angle_alpha 90.00
_cell_angle_beta 90.770(8)
_cell_angle_gamma 90.00
_cell_formula_units_Z 2
_cell_length_a 9.7716(9)
_cell_length_b 9.8378(7)
_cell_length_c 11.9907(12)
_cell_measurement_reflns_used 24178
_cell_measurement_temperature 173(2)
_cell_measurement_theta_max 26.08
_cell_measurement_theta_min 1.70
_cell_volume 1152.57(18)
_computing_cell_refinement 'X-Area V1.26'
_computing_data_collection 'X-Area V1.26 (Stoe & Cie, 2005)'
_computing_data_reduction 'X-RED32 V1.26 (Stoe & Cie, 2005)'
_computing_molecular_graphics 'PLATON  (Spek, 2003)'
_computing_publication_material SHELXL-97
_computing_structure_refinement 'SHELXL-97 (Sheldrick, 1997)'
_computing_structure_solution 'SHELXS-97 (Sheldrick, 1990)'
_diffrn_ambient_temperature 173(2)
_diffrn_detector_area_resol_mean 6.67
_diffrn_measured_fraction_theta_full 0.999
_diffrn_measured_fraction_theta_max 0.999
_diffrn_measurement_device_type 'STOE IPDS 2'
_diffrn_measurement_method 'rotation method'
_diffrn_radiation_monochromator graphite
_diffrn_radiation_source 'fine-focus sealed tube'
_diffrn_radiation_type MoK\a
_diffrn_radiation_wavelength 0.71073
_diffrn_reflns_av_R_equivalents 0.0414
_diffrn_reflns_av_sigmaI/netI 0.0208
_diffrn_reflns_limit_h_max 11
_diffrn_reflns_limit_h_min -11
_diffrn_reflns_limit_k_max 10
_diffrn_reflns_limit_k_min -11
_diffrn_reflns_limit_l_max 14
_diffrn_reflns_limit_l_min -14
_diffrn_reflns_number 12302
_diffrn_reflns_theta_full 25.63
_diffrn_reflns_theta_max 25.63
_diffrn_reflns_theta_min 2.07
_diffrn_standards_decay_% 0
_diffrn_standards_number 0
_exptl_absorpt_coefficient_mu 1.207
_exptl_absorpt_correction_T_max 0.910
_exptl_absorpt_correction_T_min 0.597
_exptl_absorpt_correction_type multi-scan
_exptl_absorpt_process_details 'MULABS (Spek, 2003)'
_exptl_crystal_colour green
_exptl_crystal_density_diffrn 1.833
_exptl_crystal_density_meas ?
_exptl_crystal_density_method 'not measured'
_exptl_crystal_description block
_exptl_crystal_F_000 650
_exptl_crystal_size_max 0.40
_exptl_crystal_size_mid 0.35
_exptl_crystal_size_min 0.25
_refine_diff_density_max 0.349
_refine_diff_density_min -0.450
_refine_diff_density_rms 0.059
_refine_ls_extinction_method none
_refine_ls_goodness_of_fit_ref 1.071
_refine_ls_hydrogen_treatment mixed
_refine_ls_matrix_type full
_refine_ls_number_parameters 186
_refine_ls_number_reflns 2180
_refine_ls_number_restraints 0
_refine_ls_restrained_S_all 1.071
_refine_ls_R_factor_all 0.0308
_refine_ls_R_factor_gt 0.0271
_refine_ls_shift/su_max <0.001
_refine_ls_shift/su_mean <0.001
_refine_ls_structure_factor_coef Fsqd
_refine_ls_weighting_details 'calc w=1/[\s^2^(Fo^2^)+(0.0306P)^2^+1.1671P] where P=(Fo^2^+2Fc^2^)/3'
_refine_ls_weighting_scheme calc
_refine_ls_wR_factor_gt 0.0659
_refine_ls_wR_factor_ref 0.0674
_reflns_number_gt 1995
_reflns_number_total 2180
_reflns_threshold_expression I>2sigma(I)
_cod_data_source_file ic051934xsup1.cif
_cod_data_source_block cpd1
_cod_depositor_comments
;
The following automatic conversions were performed:

'_exptl_crystal_density_meas' value 'none' was changed to '?' - the
value is perceived as not measured.

Automatic conversion script
Id: cif_fix_values 3008 2015-01-20 13:52:24Z robertas 
;
_cod_original_sg_symbol_H-M 'P 2/n'
_cod_database_code 4331961

loop_
_symmetry_equiv_pos_as_xyz
'x, y, z'
'-x+1/2, y, -z+1/2'
'-x, -y, -z'
'x-1/2, -y, z-1/2'

loop_
_atom_site_label
_atom_site_type_symbol
_atom_site_fract_x
_atom_site_fract_y
_atom_site_fract_z
_atom_site_U_iso_or_equiv
_atom_site_adp_type
_atom_site_occupancy
_atom_site_symmetry_multiplicity
_atom_site_calc_flag
_atom_site_refinement_flags
C1 C 0.1914(2) 0.6013(2) -0.01557(17) 0.0175(4) Uani 1 1 d .
H1 H 0.1937 0.6804 0.0299 0.021 Uiso 1 1 calc R
C2 C 0.2293(2) 0.6084(2) -0.12517(17) 0.0163(4) Uani 1 1 d .
H2 H 0.2577 0.6927 -0.1557 0.020 Uiso 1 1 calc R
C3 C 0.2263(2) 0.4924(2) -0.19196(16) 0.0151(4) Uani 1 1 d .
C4 C 0.1771(2) 0.3728(2) -0.14510(17) 0.0176(4) Uani 1 1 d .
H4 H 0.1689 0.2932 -0.1895 0.021 Uiso 1 1 calc R
C5 C 0.1406(2) 0.3694(2) -0.03542(17) 0.0176(4) Uani 1 1 d .
H5 H 0.1078 0.2873 -0.0037 0.021 Uiso 1 1 calc R
C6 C 0.0652(2) 0.2172(2) 0.32350(17) 0.0178(4) Uani 1 1 d .
H6 H 0.0817 0.2295 0.2463 0.021 Uiso 1 1 calc R
C7 C 0.0377(2) 0.0898(2) 0.36382(17) 0.0185(4) Uani 1 1 d .
H7 H 0.0352 0.0147 0.3140 0.022 Uiso 1 1 calc R
C8 C 0.0134(2) 0.0686(2) 0.47703(16) 0.0152(4) Uani 1 1 d .
C9 C 0.0143(2) 0.1831(2) 0.54468(17) 0.0176(4) Uani 1 1 d .
H9 H -0.0039 0.1738 0.6219 0.021 Uiso 1 1 calc R
C10 C 0.0410(2) 0.3095(2) 0.50199(16) 0.0172(4) Uani 1 1 d .
H10 H 0.0399 0.3868 0.5495 0.021 Uiso 1 1 calc R
N1 N 0.15094(17) 0.48166(18) 0.02716(14) 0.0157(4) Uani 1 1 d .
N2 N 0.06888(17) 0.32479(17) 0.39259(14) 0.0140(3) Uani 1 1 d .
O1 O 0.11246(15) 0.47386(15) 0.13453(11) 0.0185(3) Uani 1 1 d .
O2 O 0.09508(15) 0.45067(14) 0.35508(11) 0.0164(3) Uani 1 1 d .
O3 O 0.2500 0.7107(2) 0.2500 0.0270(5) Uani 1 2 d S
H11 H 0.199(4) 0.759(3) 0.217(3) 0.059(11) Uiso 1 1 d .
O4 O 0.2500 1.0766(3) -0.2500 0.0369(7) Uani 1 2 d S
H12 H 0.228(4) 1.031(3) -0.201(3) 0.050(10) Uiso 1 1 d .
O5 O 0.18015(16) 0.92523(17) -0.05106(13) 0.0254(4) Uani 1 1 d .
O6 O 0.06197(16) 0.86845(15) 0.11950(12) 0.0207(3) Uani 1 1 d .
O7 O 0.14247(17) 1.09887(15) 0.09046(13) 0.0248(4) Uani 1 1 d .
S1 S 0.09569(5) 0.97418(5) 0.03915(4) 0.01546(13) Uani 1 1 d .
Cu1 Cu 0.2500 0.48073(3) 0.2500 0.01249(11) Uani 1 2 d S

loop_
_atom_site_aniso_label
_atom_site_aniso_U_11
_atom_site_aniso_U_22
_atom_site_aniso_U_33
_atom_site_aniso_U_23
_atom_site_aniso_U_13
_atom_site_aniso_U_12
C1 0.0202(11) 0.0165(10) 0.0158(10) -0.0030(8) -0.0003(8) -0.0019(8)
C2 0.0187(10) 0.0148(10) 0.0155(9) 0.0011(8) 0.0014(8) -0.0018(8)
C3 0.0149(10) 0.0178(10) 0.0127(10) -0.0002(8) -0.0006(7) 0.0017(8)
C4 0.0217(11) 0.0163(10) 0.0149(10) -0.0012(8) 0.0001(8) 0.0000(8)
C5 0.0191(11) 0.0163(10) 0.0172(10) 0.0020(8) 0.0002(8) -0.0011(8)
C6 0.0202(11) 0.0204(11) 0.0131(9) -0.0009(8) 0.0027(8) -0.0018(8)
C7 0.0229(11) 0.0164(10) 0.0163(10) -0.0020(8) 0.0028(8) -0.0019(8)
C8 0.0116(9) 0.0166(10) 0.0175(10) 0.0014(8) 0.0011(7) -0.0003(8)
C9 0.0207(11) 0.0189(10) 0.0133(9) 0.0007(8) 0.0035(8) -0.0006(8)
C10 0.0203(11) 0.0180(10) 0.0133(9) -0.0023(8) 0.0030(8) -0.0001(8)
N1 0.0147(8) 0.0222(9) 0.0101(8) 0.0008(7) 0.0009(6) 0.0000(7)
N2 0.0127(8) 0.0150(8) 0.0142(8) 0.0014(6) 0.0016(6) -0.0008(7)
O1 0.0174(7) 0.0299(8) 0.0084(6) 0.0001(6) 0.0031(5) -0.0031(6)
O2 0.0207(8) 0.0120(7) 0.0167(7) 0.0020(6) 0.0068(6) -0.0004(6)
O3 0.0368(15) 0.0163(11) 0.0275(13) 0.000 -0.0153(11) 0.000
O4 0.0601(19) 0.0238(13) 0.0272(14) 0.000 0.0179(13) 0.000
O5 0.0233(8) 0.0279(9) 0.0251(8) 0.0016(7) 0.0081(6) 0.0089(7)
O6 0.0244(8) 0.0184(8) 0.0191(7) 0.0064(6) -0.0013(6) 0.0017(6)
O7 0.0298(9) 0.0183(8) 0.0261(8) -0.0009(6) -0.0081(7) -0.0018(7)
S1 0.0161(3) 0.0143(3) 0.0159(2) 0.00124(18) -0.00065(19) 0.00158(18)
Cu1 0.01447(18) 0.01429(18) 0.00877(17) 0.000 0.00216(12) 0.000

loop_
_atom_type_symbol
_atom_type_description
_atom_type_scat_dispersion_real
_atom_type_scat_dispersion_imag
_atom_type_scat_source
C C 0.0033 0.0016 'International Tables Vol C Tables 4.2.6.8 and 6.1.1.4'
H H 0.0000 0.0000 'International Tables Vol C Tables 4.2.6.8 and 6.1.1.4'
N N 0.0061 0.0033 'International Tables Vol C Tables 4.2.6.8 and 6.1.1.4'
O O 0.0106 0.0060 'International Tables Vol C Tables 4.2.6.8 and 6.1.1.4'
S S 0.1246 0.1234 'International Tables Vol C Tables 4.2.6.8 and 6.1.1.4'
Cu Cu 0.3201 1.2651 'International Tables Vol C Tables 4.2.6.8 and 6.1.1.4'

loop_
_geom_angle_atom_site_label_1
_geom_angle_atom_site_label_2
_geom_angle_atom_site_label_3
_geom_angle
_geom_angle_site_symmetry_1
_geom_angle_site_symmetry_3
N1 C1 C2 119.58(19) . .
N1 C1 H1 120.2 . .
C2 C1 H1 120.2 . .
C1 C2 C3 120.34(19) . .
C1 C2 H2 119.8 . .
C3 C2 H2 119.8 . .
C4 C3 C2 117.68(18) . .
C4 C3 C3 119.73(12) . 2_554
C2 C3 C3 122.59(13) . 2_554
C5 C4 C3 120.31(19) . .
C5 C4 H4 119.8 . .
C3 C4 H4 119.8 . .
N1 C5 C4 120.00(19) . .
N1 C5 H5 120.0 . .
C4 C5 H5 120.0 . .
N2 C6 C7 120.42(19) . .
N2 C6 H6 119.8 . .
C7 C6 H6 119.8 . .
C6 C7 C8 121.04(19) . .
C6 C7 H7 119.5 . .
C8 C7 H7 119.5 . .
C9 C8 C7 116.53(19) . .
C9 C8 C8 121.4(2) . 3_556
C7 C8 C8 122.0(2) . 3_556
C10 C9 C8 121.18(18) . .
C10 C9 H9 119.4 . .
C8 C9 H9 119.4 . .
N2 C10 C9 120.32(19) . .
N2 C10 H10 119.8 . .
C9 C10 H10 119.8 . .
C5 N1 C1 121.94(17) . .
C5 N1 O1 117.93(17) . .
C1 N1 O1 120.04(17) . .
O2 N2 C6 121.56(16) . .
O2 N2 C10 117.97(16) . .
C6 N2 C10 120.43(17) . .
N1 O1 Cu1 119.05(12) . .
N2 O2 Cu1 119.70(11) . .
Cu1 O3 H11 127(3) . .
O7 S1 O5 114.80(10) . .
O7 S1 O6 113.42(9) . .
O5 S1 O6 113.04(9) . .
O7 S1 S1 104.76(7) . 3_575
O5 S1 S1 104.70(7) . 3_575
O6 S1 S1 104.77(7) . 3_575
O1 Cu1 O1 175.96(9) 2 .
O1 Cu1 O2 85.45(6) 2 2
O1 Cu1 O2 93.95(6) . 2
O1 Cu1 O2 93.95(6) 2 .
O1 Cu1 O2 85.45(6) . .
O2 Cu1 O2 163.03(8) 2 .
O1 Cu1 O3 92.02(5) 2 .
O1 Cu1 O3 92.02(5) . .
O2 Cu1 O3 98.48(4) 2 .
O2 Cu1 O3 98.48(4) . .

loop_
_geom_bond_atom_site_label_1
_geom_bond_atom_site_label_2
_geom_bond_distance
_geom_bond_site_symmetry_2
C1 N1 1.345(3) .
C1 C2 1.372(3) .
C1 H1 0.9500 .
C2 C3 1.394(3) .
C2 H2 0.9500 .
C3 C4 1.393(3) .
C3 C3 1.473(4) 2_554
C4 C5 1.368(3) .
C4 H4 0.9500 .
C5 N1 1.339(3) .
C5 H5 0.9500 .
C6 N2 1.345(3) .
C6 C7 1.371(3) .
C6 H6 0.9500 .
C7 C8 1.397(3) .
C7 H7 0.9500 .
C8 C9 1.389(3) .
C8 C8 1.482(4) 3_556
C9 C10 1.371(3) .
C9 H9 0.9500 .
C10 N2 1.352(3) .
C10 H10 0.9500 .
N1 O1 1.348(2) .
N2 O2 1.343(2) .
O1 Cu1 1.9178(14) .
O2 Cu1 2.0045(13) .
O3 Cu1 2.263(2) .
O3 H11 0.79(3) .
O4 H12 0.77(3) .
O5 S1 1.4516(15) .
O6 S1 1.4585(15) .
O7 S1 1.4438(16) .
S1 S1 2.1424(10) 3_575
Cu1 O1 1.9178(14) 2
Cu1 O2 2.0045(13) 2

loop_
_geom_hbond_atom_site_label_D
_geom_hbond_atom_site_label_H
_geom_hbond_atom_site_label_A
_geom_hbond_distance_DH
_geom_hbond_distance_HA
_geom_hbond_distance_DA
_geom_hbond_angle_DHA
O3 H11 O6 0.79(3) 2.07(3) 2.856(2) 175(3)
O4 H12 O5 0.77(3) 2.14(3) 2.901(2) 172(3)

loop_
_geom_torsion_atom_site_label_1
_geom_torsion_atom_site_label_2
_geom_torsion_atom_site_label_3
_geom_torsion_atom_site_label_4
_geom_torsion
_geom_torsion_site_symmetry_1
_geom_torsion_site_symmetry_4
N1 C1 C2 C3 -0.1(3) . .
C1 C2 C3 C4 3.3(3) . .
C1 C2 C3 C3 -176.2(2) . 2_554
C2 C3 C4 C5 -3.5(3) . .
C3 C3 C4 C5 176.0(2) 2_554 .
C3 C4 C5 N1 0.5(3) . .
N2 C6 C7 C8 -0.2(3) . .
C6 C7 C8 C9 2.0(3) . .
C6 C7 C8 C8 -178.6(2) . 3_556
C7 C8 C9 C10 -1.5(3) . .
C8 C8 C9 C10 179.0(2) 3_556 .
C8 C9 C10 N2 -0.8(3) . .
C4 C5 N1 C1 2.8(3) . .
C4 C5 N1 O1 179.35(18) . .
C2 C1 N1 C5 -3.0(3) . .
C2 C1 N1 O1 -179.48(18) . .
C7 C6 N2 O2 -179.77(19) . .
C7 C6 N2 C10 -2.3(3) . .
C9 C10 N2 O2 -179.65(18) . .
C9 C10 N2 C6 2.7(3) . .
C5 N1 O1 Cu1 109.15(18) . .
C1 N1 O1 Cu1 -74.2(2) . .
C6 N2 O2 Cu1 -45.8(2) . .
C10 N2 O2 Cu1 136.64(15) . .
N1 O1 Cu1 O2 -13.51(14) . 2
N1 O1 Cu1 O2 -176.50(14) . .
N1 O1 Cu1 O3 85.14(13) . .
N2 O2 Cu1 O1 -78.46(14) . 2
N2 O2 Cu1 O1 97.54(14) . .
N2 O2 Cu1 O3 -171.09(12) . .
